data_7700978
loop_
_publ_author_name
'Delaney, Andie R.'
'Frogley, Benjamin J.'
'Hill, Anthony F.'

_publ_section_title
;
 Metal coordination to a dimetallaoctatetrayne.
;
_journal_issue 36
_journal_name_full 'Dalton transactions (Cambridge, England : 2003)'
_journal_page_first 13674
_journal_page_last 13684
_journal_paper_doi 10.1039/c9dt03041g
_journal_volume 48
_journal_year 2019
_chemical_formula_moiety 'C48 H56 B2 N12 O4 Pt W2'
_chemical_formula_sum 'C48 H56 B2 N12 O4 Pt W2'
_chemical_formula_weight 1449.45
_space_group_crystal_system triclinic
_space_group_IT_number 2
_space_group_name_Hall '-P 1'
_space_group_name_H-M_alt 'P -1'
_symmetry_space_group_name_Hall '-P 1'
_symmetry_space_group_name_H-M 'P -1'
_atom_sites_solution_hydrogens geom
_audit_creation_method SHELXL-2016/6
_audit_update_record
;
2019-06-05 deposited with the CCDC.    2019-08-29 downloaded from the CCDC.
;
_cell_angle_alpha 97.672(2)
_cell_angle_beta 104.883(3)
_cell_angle_gamma 98.388(2)
_cell_formula_units_Z 2
_cell_length_a 10.3621(3)
_cell_length_b 16.0810(4)
_cell_length_c 16.1949(5)
_cell_measurement_reflns_used 6311
_cell_measurement_temperature 150.0(1)
_cell_measurement_theta_max 70.7290
_cell_measurement_theta_min 4.5030
_cell_volume 2538.59(13)
_computing_cell_refinement 'CrysAlisPro 1.171.40.36a (Rigaku OD, 2018)'
_computing_data_collection 'CrysAlisPro 1.171.40.36a (Rigaku OD, 2018)'
_computing_data_reduction 'CrysAlisPro 1.171.40.36a (Rigaku OD, 2018)'
_computing_structure_refinement 'SHELXL-2016/6 (Sheldrick, 2016)'
_computing_structure_solution 'SHELXT 2014/5 (Sheldrick, 2014)'
_diffrn_ambient_temperature 150.0(1)
_diffrn_detector_area_resol_mean 8.1297
_diffrn_measured_fraction_theta_full 0.989
_diffrn_measured_fraction_theta_max 0.963
_diffrn_measurement_device_type 'SuperNova, Dual, Cu at home/near, EosS2'
_diffrn_measurement_method '\w scans'
_diffrn_radiation_type CuK\a
_diffrn_radiation_wavelength 1.54184
_diffrn_reflns_av_R_equivalents 0.0299
_diffrn_reflns_av_unetI/netI 0.0559
_diffrn_reflns_Laue_measured_fraction_full 0.989
_diffrn_reflns_Laue_measured_fraction_max 0.963
_diffrn_reflns_limit_h_max 12
_diffrn_reflns_limit_h_min -12
_diffrn_reflns_limit_k_max 19
_diffrn_reflns_limit_k_min -12
_diffrn_reflns_limit_l_max 19
_diffrn_reflns_limit_l_min -19
_diffrn_reflns_number 14756
_diffrn_reflns_point_group_measured_fraction_full 0.989
_diffrn_reflns_point_group_measured_fraction_max 0.963
_diffrn_reflns_theta_full 67.684
_diffrn_reflns_theta_max 70.996
_diffrn_reflns_theta_min 3.649
_diffrn_source 'micro-focus sealed X-ray tube'
_exptl_absorpt_coefficient_mu 13.687
_exptl_absorpt_correction_T_max 1.00000
_exptl_absorpt_correction_T_min 0.79834
_exptl_absorpt_correction_type multi-scan
_exptl_absorpt_process_details
;
CrysAlisPro 1.171.40.36a (Rigaku Oxford Diffraction, 2018)
Empirical absorption correction using spherical harmonics,
 implemented in SCALE3 ABSPACK scaling algorithm.
;
_exptl_crystal_colour brown
_exptl_crystal_density_diffrn 1.896
_exptl_crystal_description plate
_exptl_crystal_F_000 1392
_exptl_crystal_size_max 0.172
_exptl_crystal_size_mid 0.030
_exptl_crystal_size_min 0.015
_refine_diff_density_max 1.073
_refine_diff_density_min -1.989
_refine_diff_density_rms 0.142
_refine_ls_extinction_method none
_refine_ls_goodness_of_fit_ref 1.001
_refine_ls_hydrogen_treatment constr
_refine_ls_matrix_type full
_refine_ls_number_parameters 634
_refine_ls_number_reflns 9452
_refine_ls_number_restraints 0
_refine_ls_restrained_S_all 1.001
_refine_ls_R_factor_all 0.0432
_refine_ls_R_factor_gt 0.0319
_refine_ls_shift/su_max 0.002
_refine_ls_shift/su_mean 0.000
_refine_ls_structure_factor_coef Fsqd
_refine_ls_weighting_details 'w=1/[\s^2^(Fo^2^)+(0.0325P)^2^] where P=(Fo^2^+2Fc^2^)/3'
_refine_ls_weighting_scheme calc
_refine_ls_wR_factor_gt 0.0737
_refine_ls_wR_factor_ref 0.0780
_reflns_Friedel_coverage 0.000
_reflns_number_gt 7837
_reflns_number_total 9452
_reflns_threshold_expression 'I > 2\s(I)'
_cod_data_source_file c9dt03041g2.cif
_cod_data_source_block Compound_7
_cod_depositor_comments 'Adding full bibliography for 7700974--7700980.cif.'
_cod_database_code 7700978
_shelx_shelxl_version_number 2016/6
_shelx_space_group_comment
;
The symmetry employed for this shelxl refinement is uniquely defined
by the following loop, which should always be used as a source of
symmetry information in preference to the above space-group names.
They are only intended as comments.
;

loop_
_space_group_symop_operation_xyz
'x, y, z'
'-x, -y, -z'

loop_
_atom_site_label
_atom_site_type_symbol
_atom_site_fract_x
_atom_site_fract_y
_atom_site_fract_z
_atom_site_U_iso_or_equiv
_atom_site_adp_type
_atom_site_occupancy
_atom_site_site_symmetry_order
_atom_site_calc_flag
_atom_site_refinement_flags_posn
_atom_site_refinement_flags_adp
Pt1 Pt 0.95798(2) 0.39873(2) 0.67942(2) 0.02307(7) Uani 1 1 d . .
W1 W 0.73584(3) 0.27257(2) 0.60058(2) 0.01963(7) Uani 1 1 d . .
W2 W 0.47044(3) 0.75905(2) 0.93863(2) 0.02214(7) Uani 1 1 d . .
O1 O 0.9491(5) 0.3010(3) 0.4958(3) 0.0332(10) Uani 1 1 d . .
N6 N 0.4237(5) 0.2052(3) 0.5760(3) 0.0260(10) Uani 1 1 d . .
N5 N 0.5498(5) 0.2237(3) 0.6366(3) 0.0239(10) Uani 1 1 d . .
N3 N 0.5938(5) 0.3315(3) 0.5094(3) 0.0243(10) Uani 1 1 d . .
N7 N 0.4276(5) 0.8734(3) 1.0192(3) 0.0234(10) Uani 1 1 d . .
N9 N 0.3063(5) 0.7900(3) 0.8376(3) 0.0234(10) Uani 1 1 d . .
N2 N 0.5062(5) 0.1370(3) 0.4574(3) 0.0236(10) Uani 1 1 d . .
N1 N 0.6444(5) 0.1553(3) 0.4960(3) 0.0254(10) Uani 1 1 d . .
N10 N 0.1966(5) 0.8160(3) 0.8573(3) 0.0244(10) Uani 1 1 d . .
N8 N 0.2937(5) 0.8755(3) 1.0167(3) 0.0242(10) Uani 1 1 d . .
N4 N 0.4681(5) 0.2875(3) 0.4612(3) 0.0270(11) Uani 1 1 d . .
N11 N 0.2991(5) 0.6928(3) 0.9779(3) 0.0224(10) Uani 1 1 d . .
O2 O 0.9271(5) 0.1683(3) 0.7116(4) 0.0442(12) Uani 1 1 d . .
N12 N 0.1796(5) 0.7226(3) 0.9681(3) 0.0274(11) Uani 1 1 d . .
C16 C 1.0214(7) 0.5234(4) 0.7676(5) 0.0375(16) Uani 1 1 d . .
H16 H 0.948205 0.542766 0.788537 0.045 Uiso 1 1 calc R U
O4 O 0.7074(6) 0.7376(4) 1.0962(4) 0.0514(14) Uani 1 1 d . .
C1 C 0.7697(6) 0.3723(3) 0.6937(4) 0.0230(11) Uani 1 1 d . .
O3 O 0.7178(6) 0.8497(3) 0.8854(5) 0.0583(17) Uani 1 1 d . .
C2 C 0.7137(6) 0.4267(4) 0.7387(4) 0.0263(12) Uani 1 1 d . .
C22 C 0.4743(7) 0.0611(4) 0.4010(4) 0.0255(12) Uani 1 1 d . .
C11 C 1.1272(7) 0.4572(4) 0.6321(5) 0.0349(15) Uani 1 1 d . .
H11 H 1.106413 0.447825 0.568640 0.042 Uiso 1 1 calc R U
C7 C 0.8830(6) 0.2994(3) 0.5449(4) 0.0256(12) Uani 1 1 d . .
C25 C 0.6108(7) 0.4081(4) 0.4832(4) 0.0274(12) Uani 1 1 d . .
C4 C 0.6124(6) 0.5446(4) 0.8092(4) 0.0268(12) Uani 1 1 d . .
C21 C 0.5921(7) 0.0311(4) 0.4039(4) 0.0285(13) Uani 1 1 d . .
H21 H 0.600961 -0.019269 0.372151 0.034 Uiso 1 1 calc R U
C3 C 0.6634(6) 0.4817(4) 0.7731(4) 0.0264(12) Uani 1 1 d . .
C46 C 0.1531(7) 0.6020(4) 1.0182(4) 0.0339(14) Uani 1 1 d . .
H46 H 0.115848 0.555205 1.038247 0.041 Uiso 1 1 calc R U
C30 C 0.5280(7) 0.2153(3) 0.7133(4) 0.0266(12) Uani 1 1 d . .
C20 C 0.6962(7) 0.0909(4) 0.4638(4) 0.0272(12) Uani 1 1 d . .
C12 C 1.1657(6) 0.3886(4) 0.6676(5) 0.0344(15) Uani 1 1 d . .
H12 H 1.168108 0.339792 0.625113 0.041 Uiso 1 1 calc R U
C19 C 0.8417(7) 0.0862(4) 0.4893(5) 0.0325(14) Uani 1 1 d . .
H19A H 0.895067 0.141683 0.494366 0.049 Uiso 1 1 calc R U
H19B H 0.860341 0.046552 0.446023 0.049 Uiso 1 1 calc R U
H19C H 0.864480 0.067339 0.544143 0.049 Uiso 1 1 calc R U
C27 C 0.4080(7) 0.3348(4) 0.4050(4) 0.0329(14) Uani 1 1 d . .
C37 C 0.2899(7) 0.9377(4) 1.0808(4) 0.0260(12) Uani 1 1 d . .
C45 C 0.2830(7) 0.6200(4) 1.0086(4) 0.0294(13) Uani 1 1 d . .
C41 C 0.1740(7) 0.8246(4) 0.7197(4) 0.0337(14) Uani 1 1 d . .
H41 H 0.139924 0.833104 0.663150 0.040 Uiso 1 1 calc R U
C43 C -0.0061(8) 0.8743(5) 0.7887(5) 0.0429(17) Uani 1 1 d . .
H43A H -0.065932 0.835874 0.809004 0.064 Uiso 1 1 calc R U
H43B H -0.051613 0.881632 0.731317 0.064 Uiso 1 1 calc R U
H43C H 0.019452 0.928607 0.827110 0.064 Uiso 1 1 calc R U
C47 C 0.0902(7) 0.6683(4) 0.9918(4) 0.0321(14) Uani 1 1 d . .
C15 C 1.0812(8) 0.4632(4) 0.8128(4) 0.0387(16) Uani 1 1 d . .
H15 H 1.041745 0.448315 0.858950 0.046 Uiso 1 1 calc R U
C40 C 0.2936(7) 0.7949(4) 0.7536(4) 0.0277(13) Uani 1 1 d . .
C24 C 0.7333(7) 0.4769(4) 0.5226(5) 0.0336(14) Uani 1 1 d . .
H24A H 0.741722 0.494166 0.583149 0.050 Uiso 1 1 calc R U
H24B H 0.723944 0.524920 0.493704 0.050 Uiso 1 1 calc R U
H24C H 0.812885 0.455717 0.516427 0.050 Uiso 1 1 calc R U
C31 C 0.3881(7) 0.1922(4) 0.7011(5) 0.0334(15) Uani 1 1 d . .
H31 H 0.344975 0.182859 0.743683 0.040 Uiso 1 1 calc R U
C26 C 0.4954(7) 0.4113(4) 0.4175(4) 0.0322(14) Uani 1 1 d . .
H26 H 0.480444 0.456415 0.387971 0.039 Uiso 1 1 calc R U
C8 C 0.8565(6) 0.2066(4) 0.6721(4) 0.0282(13) Uani 1 1 d . .
C5 C 0.5664(6) 0.6025(4) 0.8422(4) 0.0272(13) Uani 1 1 d . .
C44 C 0.3948(8) 0.5723(4) 1.0323(5) 0.0352(14) Uani 1 1 d . .
H44A H 0.444355 0.572200 0.989703 0.053 Uiso 1 1 calc R U
H44B H 0.357802 0.514606 1.034438 0.053 Uiso 1 1 calc R U
H44C H 0.454865 0.599273 1.088205 0.053 Uiso 1 1 calc R U
C9 C 0.6247(7) 0.8219(4) 0.9046(5) 0.0329(15) Uani 1 1 d . .
C10 C 0.6166(7) 0.7444(4) 1.0400(5) 0.0339(15) Uani 1 1 d . .
C42 C 0.1172(7) 0.8386(4) 0.7869(4) 0.0296(13) Uani 1 1 d . .
C28 C 0.2711(8) 0.3055(5) 0.3428(6) 0.049(2) Uani 1 1 d . .
H28A H 0.270329 0.254146 0.304704 0.074 Uiso 1 1 calc R U
H28B H 0.249069 0.349013 0.309272 0.074 Uiso 1 1 calc R U
H28C H 0.205259 0.294305 0.374109 0.074 Uiso 1 1 calc R U
C23 C 0.3324(8) 0.0235(4) 0.3475(5) 0.0402(17) Uani 1 1 d . .
H23A H 0.274941 0.015664 0.384914 0.060 Uiso 1 1 calc R U
H23B H 0.331097 -0.030697 0.313923 0.060 Uiso 1 1 calc R U
H23C H 0.299827 0.061312 0.309174 0.060 Uiso 1 1 calc R U
C36 C 0.4231(7) 0.9772(4) 1.1239(4) 0.0313(14) Uani 1 1 d . .
H36 H 0.451569 1.022439 1.170680 0.038 Uiso 1 1 calc R U
C6 C 0.5164(6) 0.6653(4) 0.8794(4) 0.0257(12) Uani 1 1 d . .
C35 C 0.5051(7) 0.9365(3) 1.0841(4) 0.0268(12) Uani 1 1 d . .
C34 C 0.6560(7) 0.9551(4) 1.1044(5) 0.0346(14) Uani 1 1 d . .
H34A H 0.692605 0.910553 1.131153 0.052 Uiso 1 1 calc R U
H34B H 0.691212 1.008750 1.143419 0.052 Uiso 1 1 calc R U
H34C H 0.681463 0.957902 1.051748 0.052 Uiso 1 1 calc R U
C32 C 0.3274(7) 0.1861(4) 0.6154(4) 0.0292(13) Uani 1 1 d . .
C17 C 1.0927(9) 0.5873(4) 0.7271(6) 0.048(2) Uani 1 1 d . .
H17A H 1.149287 0.633362 0.772614 0.057 Uiso 1 1 calc R U
H17B H 1.025152 0.611473 0.689179 0.057 Uiso 1 1 calc R U
B1 B 0.4157(7) 0.1990(4) 0.4793(5) 0.0255(13) Uani 1 1 d . .
H1 H 0.321501 0.177799 0.443870 0.031 Uiso 1 1 calc R U
C29 C 0.6392(8) 0.2293(4) 0.7964(4) 0.0354(15) Uani 1 1 d . .
H29A H 0.701287 0.191506 0.790649 0.053 Uiso 1 1 calc R U
H29B H 0.600823 0.217947 0.842650 0.053 Uiso 1 1 calc R U
H29C H 0.686861 0.287415 0.809124 0.053 Uiso 1 1 calc R U
B2 B 0.1775(7) 0.8130(4) 0.9487(4) 0.0266(14) Uani 1 1 d . .
H2 H 0.090384 0.828835 0.950645 0.032 Uiso 1 1 calc R U
C33 C 0.1804(7) 0.1623(5) 0.5672(6) 0.0444(18) Uani 1 1 d . .
H33A H 0.153401 0.207342 0.537270 0.067 Uiso 1 1 calc R U
H33B H 0.127959 0.153431 0.607320 0.067 Uiso 1 1 calc R U
H33C H 0.165001 0.110609 0.525837 0.067 Uiso 1 1 calc R U
C39 C 0.3948(8) 0.7704(4) 0.7081(5) 0.0382(16) Uani 1 1 d . .
H39A H 0.472762 0.815689 0.723614 0.057 Uiso 1 1 calc R U
H39B H 0.354183 0.760478 0.646405 0.057 Uiso 1 1 calc R U
H39C H 0.422368 0.719232 0.724952 0.057 Uiso 1 1 calc R U
C38 C 0.1593(8) 0.9538(4) 1.0971(5) 0.0378(16) Uani 1 1 d . .
H38A H 0.102529 0.968035 1.046075 0.057 Uiso 1 1 calc R U
H38B H 0.177985 1.000241 1.144874 0.057 Uiso 1 1 calc R U
H38C H 0.113483 0.903321 1.110757 0.057 Uiso 1 1 calc R U
C13 C 1.2587(8) 0.3938(5) 0.7574(5) 0.0472(19) Uani 1 1 d . .
H13A H 1.351865 0.411996 0.756743 0.057 Uiso 1 1 calc R U
H13B H 1.251032 0.337159 0.772277 0.057 Uiso 1 1 calc R U
C18 C 1.1810(9) 0.5506(5) 0.6750(6) 0.0467(19) Uani 1 1 d . .
H18A H 1.271831 0.555636 0.713271 0.056 Uiso 1 1 calc R U
H18B H 1.187811 0.584303 0.630406 0.056 Uiso 1 1 calc R U
C48 C -0.0501(8) 0.6825(5) 0.9893(6) 0.052(2) Uani 1 1 d . .
H48A H -0.044841 0.731472 1.031778 0.078 Uiso 1 1 calc R U
H48B H -0.100525 0.633062 1.001791 0.078 Uiso 1 1 calc R U
H48C H -0.094993 0.691952 0.932566 0.078 Uiso 1 1 calc R U
C14 C 1.2287(8) 0.4551(5) 0.8281(5) 0.0482(19) Uani 1 1 d . .
H14A H 1.258565 0.436016 0.883000 0.058 Uiso 1 1 calc R U
H14B H 1.282346 0.511272 0.833324 0.058 Uiso 1 1 calc R U

loop_
_atom_site_aniso_label
_atom_site_aniso_U_11
_atom_site_aniso_U_22
_atom_site_aniso_U_33
_atom_site_aniso_U_23
_atom_site_aniso_U_13
_atom_site_aniso_U_12
Pt1 0.02430(12) 0.01650(11) 0.02537(13) -0.00421(9) 0.00792(9) -0.00012(8)
W1 0.02205(12) 0.01426(11) 0.02033(13) -0.00358(9) 0.00645(10) 0.00153(9)
W2 0.02514(13) 0.01664(12) 0.02557(13) -0.00189(9) 0.01122(10) 0.00464(9)
O1 0.034(2) 0.035(2) 0.029(2) -0.0069(19) 0.014(2) -0.0008(19)
N6 0.021(2) 0.022(2) 0.033(3) -0.002(2) 0.008(2) 0.0031(19)
N5 0.023(2) 0.021(2) 0.025(3) -0.0021(19) 0.008(2) -0.0012(18)
N3 0.025(2) 0.022(2) 0.024(2) -0.0003(19) 0.006(2) 0.0043(19)
N7 0.024(2) 0.024(2) 0.022(2) -0.0033(19) 0.009(2) 0.0062(19)
N9 0.025(2) 0.021(2) 0.026(3) 0.0031(19) 0.012(2) 0.0039(19)
N2 0.025(2) 0.019(2) 0.021(2) -0.0062(19) 0.005(2) -0.0022(19)
N1 0.025(3) 0.017(2) 0.032(3) -0.0015(19) 0.008(2) 0.0024(19)
N10 0.026(2) 0.020(2) 0.024(2) -0.0034(19) 0.006(2) 0.0048(19)
N8 0.028(3) 0.019(2) 0.028(3) -0.0024(19) 0.011(2) 0.0100(19)
N4 0.026(2) 0.024(2) 0.028(3) -0.001(2) 0.004(2) 0.007(2)
N11 0.023(2) 0.022(2) 0.022(2) 0.0018(19) 0.010(2) -0.0010(18)
O2 0.040(3) 0.038(3) 0.050(3) 0.008(2) 0.001(2) 0.014(2)
N12 0.024(2) 0.029(3) 0.027(3) -0.004(2) 0.012(2) 0.000(2)
C16 0.039(4) 0.021(3) 0.045(4) -0.013(3) 0.011(3) -0.001(3)
O4 0.044(3) 0.062(3) 0.043(3) 0.008(3) -0.001(3) 0.020(3)
C1 0.030(3) 0.013(2) 0.024(3) -0.006(2) 0.011(2) 0.004(2)
O3 0.047(3) 0.037(3) 0.108(5) 0.018(3) 0.051(4) 0.004(2)
C2 0.029(3) 0.024(3) 0.026(3) 0.000(2) 0.010(2) 0.002(2)
C22 0.033(3) 0.017(3) 0.020(3) -0.005(2) 0.006(2) -0.003(2)
C11 0.032(3) 0.035(3) 0.034(4) -0.002(3) 0.016(3) -0.009(3)
C7 0.027(3) 0.018(3) 0.029(3) -0.006(2) 0.008(3) 0.005(2)
C25 0.034(3) 0.025(3) 0.024(3) 0.006(2) 0.009(3) 0.008(2)
C4 0.030(3) 0.020(3) 0.026(3) -0.006(2) 0.008(2) 0.000(2)
C21 0.037(3) 0.016(3) 0.027(3) -0.010(2) 0.009(3) 0.000(2)
C3 0.029(3) 0.024(3) 0.029(3) 0.004(2) 0.012(3) 0.011(2)
C46 0.038(4) 0.025(3) 0.035(4) -0.004(3) 0.014(3) -0.006(3)
C30 0.037(3) 0.017(2) 0.027(3) -0.003(2) 0.015(3) 0.002(2)
C20 0.032(3) 0.022(3) 0.027(3) -0.003(2) 0.011(3) 0.004(2)
C12 0.017(3) 0.034(3) 0.046(4) -0.014(3) 0.011(3) 0.002(2)
C19 0.037(3) 0.014(3) 0.042(4) -0.006(2) 0.008(3) 0.007(2)
C27 0.038(4) 0.033(3) 0.026(3) 0.000(3) 0.005(3) 0.013(3)
C37 0.036(3) 0.022(3) 0.023(3) -0.001(2) 0.011(3) 0.013(2)
C45 0.041(4) 0.021(3) 0.022(3) -0.002(2) 0.009(3) -0.001(3)
C41 0.041(4) 0.032(3) 0.022(3) 0.003(3) 0.001(3) 0.005(3)
C43 0.035(4) 0.054(4) 0.037(4) 0.004(3) 0.002(3) 0.015(3)
C47 0.028(3) 0.028(3) 0.034(3) -0.002(3) 0.009(3) -0.006(2)
C15 0.049(4) 0.030(3) 0.024(3) -0.018(3) 0.005(3) -0.005(3)
C40 0.036(3) 0.020(3) 0.025(3) -0.002(2) 0.011(3) 0.001(2)
C24 0.036(4) 0.026(3) 0.038(4) 0.008(3) 0.009(3) 0.002(3)
C31 0.040(4) 0.025(3) 0.039(4) -0.003(3) 0.026(3) 0.000(3)
C26 0.039(4) 0.028(3) 0.030(3) 0.006(3) 0.007(3) 0.011(3)
C8 0.028(3) 0.023(3) 0.026(3) -0.007(2) 0.003(3) 0.003(2)
C5 0.026(3) 0.022(3) 0.032(3) -0.004(2) 0.011(3) 0.003(2)
C44 0.048(4) 0.025(3) 0.035(4) 0.007(3) 0.012(3) 0.012(3)
C9 0.033(3) 0.024(3) 0.049(4) 0.002(3) 0.024(3) 0.011(3)
C10 0.036(4) 0.027(3) 0.037(4) -0.007(3) 0.013(3) 0.005(3)
C42 0.032(3) 0.022(3) 0.031(3) 0.000(2) 0.008(3) 0.003(2)
C28 0.040(4) 0.041(4) 0.050(5) 0.005(3) -0.012(4) 0.006(3)
C23 0.039(4) 0.029(3) 0.039(4) -0.014(3) 0.004(3) -0.008(3)
C36 0.040(4) 0.020(3) 0.032(3) -0.005(2) 0.015(3) 0.001(2)
C6 0.030(3) 0.021(3) 0.029(3) 0.002(2) 0.015(3) 0.004(2)
C35 0.035(3) 0.015(2) 0.028(3) -0.001(2) 0.010(3) 0.002(2)
C34 0.039(4) 0.022(3) 0.036(4) -0.006(3) 0.008(3) 0.000(3)
C32 0.031(3) 0.018(3) 0.040(4) -0.005(2) 0.019(3) 0.005(2)
C17 0.056(5) 0.017(3) 0.065(5) -0.002(3) 0.022(4) -0.010(3)
B1 0.021(3) 0.020(3) 0.028(3) -0.003(3) 0.001(3) 0.000(2)
C29 0.048(4) 0.035(3) 0.022(3) 0.004(3) 0.012(3) 0.001(3)
B2 0.026(3) 0.029(3) 0.023(3) -0.003(3) 0.008(3) 0.006(3)
C33 0.029(4) 0.042(4) 0.059(5) -0.004(4) 0.017(3) 0.003(3)
C39 0.053(4) 0.032(3) 0.034(4) 0.006(3) 0.021(3) 0.005(3)
C38 0.044(4) 0.030(3) 0.040(4) -0.007(3) 0.018(3) 0.013(3)
C13 0.036(4) 0.045(4) 0.052(5) -0.007(4) 0.002(3) 0.012(3)
C18 0.048(4) 0.034(4) 0.052(5) -0.001(3) 0.022(4) -0.016(3)
C48 0.032(4) 0.054(5) 0.071(6) 0.013(4) 0.022(4) -0.001(3)
C14 0.036(4) 0.052(4) 0.038(4) -0.006(3) -0.010(3) -0.002(3)

loop_
_atom_type_symbol
_atom_type_description
_atom_type_scat_dispersion_real
_atom_type_scat_dispersion_imag
_atom_type_scat_source
C C 0.0181 0.0091 'International Tables Vol C Tables 4.2.6.8 and 6.1.1.4'
H H 0.0000 0.0000 'International Tables Vol C Tables 4.2.6.8 and 6.1.1.4'
B B 0.0090 0.0039 'International Tables Vol C Tables 4.2.6.8 and 6.1.1.4'
N N 0.0311 0.0180 'International Tables Vol C Tables 4.2.6.8 and 6.1.1.4'
O O 0.0492 0.0322 'International Tables Vol C Tables 4.2.6.8 and 6.1.1.4'
W W -5.4734 5.5774 'International Tables Vol C Tables 4.2.6.8 and 6.1.1.4'
Pt Pt -4.5932 6.9264 'International Tables Vol C Tables 4.2.6.8 and 6.1.1.4'

loop_
_geom_angle_atom_site_label_1
_geom_angle_atom_site_label_2
_geom_angle_atom_site_label_3
_geom_angle
C1 Pt1 C16 96.4(2)
C1 Pt1 C11 158.9(3)
C16 Pt1 C11 80.0(3)
C1 Pt1 C15 102.4(3)
C16 Pt1 C15 37.0(3)
C11 Pt1 C15 87.3(3)
C1 Pt1 C12 163.4(2)
C16 Pt1 C12 95.5(2)
C11 Pt1 C12 35.9(3)
C15 Pt1 C12 80.6(3)
C1 Pt1 C7 89.2(2)
C16 Pt1 C7 158.2(3)
C11 Pt1 C7 87.2(2)
C15 Pt1 C7 160.4(2)
C12 Pt1 C7 83.9(2)
C1 Pt1 W1 46.04(15)
C16 Pt1 W1 141.94(19)
C11 Pt1 W1 131.82(17)
C15 Pt1 W1 139.2(2)
C12 Pt1 W1 122.48(16)
C7 Pt1 W1 44.94(15)
C1 W1 C7 103.5(2)
C1 W1 C8 95.5(2)
C7 W1 C8 87.1(3)
C1 W1 N3 91.3(2)
C7 W1 N3 92.4(2)
C8 W1 N3 173.1(2)
C1 W1 N5 87.9(2)
C7 W1 N5 167.9(2)
C8 W1 N5 96.0(2)
N3 W1 N5 83.14(19)
C1 W1 N1 166.0(2)
C7 W1 N1 89.2(2)
C8 W1 N1 90.9(2)
N3 W1 N1 82.23(18)
N5 W1 N1 79.07(18)
C1 W1 Pt1 47.32(17)
C7 W1 Pt1 58.45(16)
C8 W1 Pt1 79.85(17)
N3 W1 Pt1 105.68(13)
N5 W1 Pt1 133.60(12)
N1 W1 Pt1 146.51(13)
C6 W2 C10 85.0(3)
C6 W2 C9 81.9(2)
C10 W2 C9 84.1(3)
C6 W2 N9 102.4(2)
C10 W2 N9 172.5(2)
C9 W2 N9 96.4(2)
C6 W2 N11 99.6(2)
C10 W2 N11 96.0(2)
C9 W2 N11 178.5(2)
N9 W2 N11 83.30(19)
C6 W2 N7 175.8(2)
C10 W2 N7 90.8(2)
C9 W2 N7 97.2(2)
N9 W2 N7 81.72(18)
N11 W2 N7 81.30(18)
C32 N6 N5 109.4(5)
C32 N6 B1 131.0(5)
N5 N6 B1 119.1(5)
C30 N5 N6 106.6(5)
C30 N5 W1 132.1(4)
N6 N5 W1 120.9(4)
C25 N3 N4 106.8(5)
C25 N3 W1 131.1(4)
N4 N3 W1 121.8(4)
C35 N7 N8 106.8(5)
C35 N7 W2 134.3(4)
N8 N7 W2 117.7(3)
C40 N9 N10 107.2(5)
C40 N9 W2 131.8(4)
N10 N9 W2 120.8(4)
C22 N2 N1 108.9(5)
C22 N2 B1 130.5(5)
N1 N2 B1 120.6(4)
C20 N1 N2 107.2(5)
C20 N1 W1 133.1(4)
N2 N1 W1 119.6(3)
C42 N10 N9 109.6(5)
C42 N10 B2 130.6(5)
N9 N10 B2 119.8(5)
C37 N8 N7 109.3(5)
C37 N8 B2 130.1(5)
N7 N8 B2 120.6(5)
C27 N4 N3 109.9(5)
C27 N4 B1 130.9(6)
N3 N4 B1 119.2(5)
C45 N11 N12 107.1(5)
C45 N11 W2 131.3(4)
N12 N11 W2 121.4(4)
C47 N12 N11 109.5(5)
C47 N12 B2 131.4(6)
N11 N12 B2 118.1(5)
C15 C16 C17 125.5(7)
C15 C16 Pt1 72.4(3)
C17 C16 Pt1 109.7(5)
C15 C16 H16 113.8
C17 C16 H16 113.8
Pt1 C16 H16 113.8
C2 C1 W1 146.2(5)
C2 C1 Pt1 124.9(4)
W1 C1 Pt1 86.6(2)
C3 C2 C1 173.1(7)
N2 C22 C21 107.9(5)
N2 C22 C23 122.4(6)
C21 C22 C23 129.6(5)
C12 C11 C18 124.9(7)
C12 C11 Pt1 72.6(4)
C18 C11 Pt1 111.8(5)
C12 C11 H11 113.5
C18 C11 H11 113.5
Pt1 C11 H11 113.5
O1 C7 W1 163.9(5)
O1 C7 Pt1 119.4(4)
W1 C7 Pt1 76.61(19)
N3 C25 C26 109.0(6)
N3 C25 C24 123.7(6)
C26 C25 C24 127.3(6)
C5 C4 C3 179.6(7)
C22 C21 C20 106.5(5)
C22 C21 H21 126.7
C20 C21 H21 126.7
C2 C3 C4 177.2(7)
C47 C46 C45 105.8(6)
C47 C46 H46 127.1
C45 C46 H46 127.1
N5 C30 C31 108.6(6)
N5 C30 C29 123.6(6)
C31 C30 C29 127.7(6)
N1 C20 C21 109.5(6)
N1 C20 C19 124.0(5)
C21 C20 C19 126.5(5)
C11 C12 C13 125.2(6)
C11 C12 Pt1 71.6(4)
C13 C12 Pt1 108.2(5)
C11 C12 H12 114.4
C13 C12 H12 114.4
Pt1 C12 H12 114.4
C20 C19 H19A 109.5
C20 C19 H19B 109.5
H19A C19 H19B 109.5
C20 C19 H19C 109.5
H19A C19 H19C 109.5
H19B C19 H19C 109.5
N4 C27 C26 108.0(6)
N4 C27 C28 123.7(6)
C26 C27 C28 128.4(7)
N8 C37 C36 107.5(5)
N8 C37 C38 122.1(6)
C36 C37 C38 130.3(5)
N11 C45 C46 109.7(6)
N11 C45 C44 122.2(6)
C46 C45 C44 128.0(6)
C42 C41 C40 106.1(6)
C42 C41 H41 126.9
C40 C41 H41 126.9
C42 C43 H43A 109.5
C42 C43 H43B 109.5
H43A C43 H43B 109.5
C42 C43 H43C 109.5
H43A C43 H43C 109.5
H43B C43 H43C 109.5
N12 C47 C46 107.9(6)
N12 C47 C48 123.0(7)
C46 C47 C48 129.1(7)
C16 C15 C14 124.3(7)
C16 C15 Pt1 70.5(4)
C14 C15 Pt1 111.2(5)
C16 C15 H15 114.3
C14 C15 H15 114.3
Pt1 C15 H15 114.3
N9 C40 C41 108.9(6)
N9 C40 C39 122.8(6)
C41 C40 C39 128.3(6)
C25 C24 H24A 109.5
C25 C24 H24B 109.5
H24A C24 H24B 109.5
C25 C24 H24C 109.5
H24A C24 H24C 109.5
H24B C24 H24C 109.5
C32 C31 C30 106.9(6)
C32 C31 H31 126.6
C30 C31 H31 126.6
C27 C26 C25 106.4(6)
C27 C26 H26 126.8
C25 C26 H26 126.8
O2 C8 W1 178.4(6)
C4 C5 C6 179.1(7)
C45 C44 H44A 109.5
C45 C44 H44B 109.5
H44A C44 H44B 109.5
C45 C44 H44C 109.5
H44A C44 H44C 109.5
H44B C44 H44C 109.5
O3 C9 W2 172.6(6)
O4 C10 W2 175.7(7)
N10 C42 C41 108.1(6)
N10 C42 C43 122.7(6)
C41 C42 C43 129.1(7)
C27 C28 H28A 109.5
C27 C28 H28B 109.5
H28A C28 H28B 109.5
C27 C28 H28C 109.5
H28A C28 H28C 109.5
H28B C28 H28C 109.5
C22 C23 H23A 109.5
C22 C23 H23B 109.5
H23A C23 H23B 109.5
C22 C23 H23C 109.5
H23A C23 H23C 109.5
H23B C23 H23C 109.5
C35 C36 C37 106.7(5)
C35 C36 H36 126.6
C37 C36 H36 126.6
C5 C6 W2 172.5(5)
N7 C35 C36 109.7(6)
N7 C35 C34 121.9(5)
C36 C35 C34 128.4(6)
C35 C34 H34A 109.5
C35 C34 H34B 109.5
H34A C34 H34B 109.5
C35 C34 H34C 109.5
H34A C34 H34C 109.5
H34B C34 H34C 109.5
N6 C32 C31 108.5(6)
N6 C32 C33 122.4(6)
C31 C32 C33 129.2(6)
C16 C17 C18 114.0(6)
C16 C17 H17A 108.8
C18 C17 H17A 108.8
C16 C17 H17B 108.8
C18 C17 H17B 108.8
H17A C17 H17B 107.6
N2 B1 N6 108.3(5)
N2 B1 N4 109.1(5)
N6 B1 N4 109.8(5)
N2 B1 H1 109.9
N6 B1 H1 109.9
N4 B1 H1 109.9
C30 C29 H29A 109.5
C30 C29 H29B 109.5
H29A C29 H29B 109.5
C30 C29 H29C 109.5
H29A C29 H29C 109.5
H29B C29 H29C 109.5
N12 B2 N8 109.1(5)
N12 B2 N10 109.4(5)
N8 B2 N10 109.4(5)
N12 B2 H2 109.6
N8 B2 H2 109.6
N10 B2 H2 109.6
C32 C33 H33A 109.5
C32 C33 H33B 109.5
H33A C33 H33B 109.5
C32 C33 H33C 109.5
H33A C33 H33C 109.5
H33B C33 H33C 109.5
C40 C39 H39A 109.5
C40 C39 H39B 109.5
H39A C39 H39B 109.5
C40 C39 H39C 109.5
H39A C39 H39C 109.5
H39B C39 H39C 109.5
C37 C38 H38A 109.5
C37 C38 H38B 109.5
H38A C38 H38B 109.5
C37 C38 H38C 109.5
H38A C38 H38C 109.5
H38B C38 H38C 109.5
C12 C13 C14 114.0(6)
C12 C13 H13A 108.8
C14 C13 H13A 108.8
C12 C13 H13B 108.8
C14 C13 H13B 108.8
H13A C13 H13B 107.6
C17 C18 C11 113.7(6)
C17 C18 H18A 108.8
C11 C18 H18A 108.8
C17 C18 H18B 108.8
C11 C18 H18B 108.8
H18A C18 H18B 107.7
C47 C48 H48A 109.5
C47 C48 H48B 109.5
H48A C48 H48B 109.5
C47 C48 H48C 109.5
H48A C48 H48C 109.5
H48B C48 H48C 109.5
C15 C14 C13 115.3(6)
C15 C14 H14A 108.5
C13 C14 H14A 108.5
C15 C14 H14B 108.5
C13 C14 H14B 108.5
H14A C14 H14B 107.5

loop_
_geom_bond_atom_site_label_1
_geom_bond_atom_site_label_2
_geom_bond_distance
Pt1 C1 2.014(6)
Pt1 C16 2.204(6)
Pt1 C11 2.224(6)
Pt1 C15 2.229(6)
Pt1 C12 2.237(6)
Pt1 C7 2.396(6)
Pt1 W1 2.7351(4)
W1 C1 1.972(5)
W1 C7 1.986(6)
W1 C8 2.001(7)
W1 N3 2.216(5)
W1 N5 2.221(5)
W1 N1 2.264(5)
W2 C6 1.865(6)
W2 C10 1.994(8)
W2 C9 2.003(6)
W2 N9 2.203(5)
W2 N11 2.215(5)
W2 N7 2.276(4)
O1 C7 1.176(8)
N6 C32 1.337(8)
N6 N5 1.382(7)
N6 B1 1.535(9)
N5 C30 1.339(8)
N3 C25 1.357(8)
N3 N4 1.367(7)
N7 C35 1.349(8)
N7 N8 1.384(7)
N9 C40 1.347(8)
N9 N10 1.363(7)
N2 C22 1.364(7)
N2 N1 1.377(7)
N2 B1 1.532(8)
N1 C20 1.340(8)
N10 C42 1.351(9)
N10 B2 1.549(8)
N8 C37 1.354(7)
N8 B2 1.531(8)
N4 C27 1.351(9)
N4 B1 1.542(8)
N11 C45 1.336(8)
N11 N12 1.371(7)
O2 C8 1.149(9)
N12 C47 1.344(8)
N12 B2 1.530(9)
C16 C15 1.408(11)
C16 C17 1.496(10)
C16 H16 0.9800
O4 C10 1.159(9)
C1 C2 1.351(8)
O3 C9 1.137(8)
C2 C3 1.232(9)
C22 C21 1.369(9)
C22 C23 1.492(9)
C11 C12 1.374(11)
C11 C18 1.525(9)
C11 H11 0.9800
C25 C26 1.395(10)
C25 C24 1.492(9)
C4 C5 1.227(9)
C4 C3 1.342(9)
C21 C20 1.392(9)
C21 H21 0.9300
C46 C47 1.387(10)
C46 C45 1.389(10)
C46 H46 0.9300
C30 C31 1.398(9)
C30 C29 1.494(10)
C20 C19 1.473(9)
C12 C13 1.509(11)
C12 H12 0.9800
C19 H19A 0.9600
C19 H19B 0.9600
C19 H19C 0.9600
C27 C26 1.375(10)
C27 C28 1.481(10)
C37 C36 1.389(10)
C37 C38 1.495(9)
C45 C44 1.478(10)
C41 C42 1.372(9)
C41 C40 1.399(10)
C41 H41 0.9300
C43 C42 1.480(10)
C43 H43A 0.9600
C43 H43B 0.9600
C43 H43C 0.9600
C47 C48 1.495(10)
C15 C14 1.512(11)
C15 H15 0.9800
C40 C39 1.497(9)
C24 H24A 0.9600
C24 H24B 0.9600
C24 H24C 0.9600
C31 C32 1.352(10)
C31 H31 0.9300
C26 H26 0.9300
C5 C6 1.343(8)
C44 H44A 0.9600
C44 H44B 0.9600
C44 H44C 0.9600
C28 H28A 0.9600
C28 H28B 0.9600
C28 H28C 0.9600
C23 H23A 0.9600
C23 H23B 0.9600
C23 H23C 0.9600
C36 C35 1.377(9)
C36 H36 0.9300
C35 C34 1.489(9)
C34 H34A 0.9600
C34 H34B 0.9600
C34 H34C 0.9600
C32 C33 1.489(10)
C17 C18 1.523(11)
C17 H17A 0.9700
C17 H17B 0.9700
B1 H1 0.9800
C29 H29A 0.9600
C29 H29B 0.9600
C29 H29C 0.9600
B2 H2 0.9800
C33 H33A 0.9600
C33 H33B 0.9600
C33 H33C 0.9600
C39 H39A 0.9600
C39 H39B 0.9600
C39 H39C 0.9600
C38 H38A 0.9600
C38 H38B 0.9600
C38 H38C 0.9600
C13 C14 1.532(11)
C13 H13A 0.9700
C13 H13B 0.9700
C18 H18A 0.9700
C18 H18B 0.9700
C48 H48A 0.9600
C48 H48B 0.9600
C48 H48C 0.9600
C14 H14A 0.9700
C14 H14B 0.9700
